data_7022379
loop_
_publ_author_name
'Preda, Ana Maria'
'Ra\,t, Ciprian I'
'Silvestru, Cristian'
'Breunig, Hans J.'
'Lang, Heinrich'
'R\"uffer, Tobias'
'Mehring, Michael'

_publ_section_title
;
 Organoantimony(III) compounds containing (imino)aryl ligands of the type
 2-(RN=CH)C6H4 (R = 2',4',6'-Me3C6H2, 2',6'-(i)Pr2C6H3): bromides and
 chalcogenides.
;
_journal_issue 4
_journal_name_full 'Dalton transactions (Cambridge, England : 2003)'
_journal_page_first 1144
_journal_page_last 1158
_journal_paper_doi 10.1039/c2dt32494f
_journal_volume 42
_journal_year 2013
_chemical_formula_sum 'C76 H88 N4 S Sb2'
_chemical_formula_weight 1333.06
_chemical_name_systematic
;
?
;
_space_group_IT_number 15
_symmetry_cell_setting monoclinic
_symmetry_space_group_name_Hall '-C 2yc'
_symmetry_space_group_name_H-M 'C 1 2/c 1'
_atom_sites_solution_hydrogens geom
_atom_sites_solution_primary direct
_atom_sites_solution_secondary difmap
_audit_creation_method SHELXL-97
_cell_angle_alpha 90.00
_cell_angle_beta 109.267(6)
_cell_angle_gamma 90.00
_cell_formula_units_Z 4
_cell_length_a 30.5260(15)
_cell_length_b 10.5847(4)
_cell_length_c 22.4533(13)
_cell_measurement_reflns_used 6591
_cell_measurement_temperature 110
_cell_measurement_theta_max 25.95
_cell_measurement_theta_min 3.01
_cell_volume 6848.5(6)
_computing_cell_refinement
;
CrysAlisPro, Oxford Diffraction Ltd.,
Version 1.171.33.64 (release 22-03-2010 CrysAlis171 .NET)
(compiled Mar 22 2010,13:57:49)
;
_computing_data_collection
;
CrysAlisPro, Oxford Diffraction Ltd.,
Version 1.171.33.64 (release 22-03-2010 CrysAlis171 .NET)
(compiled Mar 22 2010,13:57:49)
;
_computing_data_reduction
;
CrysAlisPro, Oxford Diffraction Ltd.,
Version 1.171.33.64 (release 22-03-2010 CrysAlis171 .NET)
(compiled Mar 22 2010,13:57:49)
;
_computing_structure_refinement 'SHELXL-97 (Sheldrick, 1997)'
_computing_structure_solution 'SHELXS-97 (Sheldrick, 1997)'
_diffrn_ambient_temperature 110
_diffrn_measured_fraction_theta_full 0.996
_diffrn_measured_fraction_theta_max 0.996
_diffrn_measurement_device_type 'oxford gemini s'
_diffrn_measurement_method '\w scans'
_diffrn_radiation_monochromator graphite
_diffrn_radiation_source 'fine-focus sealed tube'
_diffrn_radiation_type MoK\a
_diffrn_radiation_wavelength 0.71073
_diffrn_reflns_av_R_equivalents 0.0445
_diffrn_reflns_av_sigmaI/netI 0.0384
_diffrn_reflns_limit_h_max 37
_diffrn_reflns_limit_h_min -37
_diffrn_reflns_limit_k_max 13
_diffrn_reflns_limit_k_min -13
_diffrn_reflns_limit_l_max 27
_diffrn_reflns_limit_l_min -27
_diffrn_reflns_number 34412
_diffrn_reflns_theta_full 26.00
_diffrn_reflns_theta_max 26.00
_diffrn_reflns_theta_min 2.97
_diffrn_standards_decay_% 0
_diffrn_standards_interval_count 50
_diffrn_standards_interval_time 5
_diffrn_standards_number 2
_exptl_absorpt_coefficient_mu 0.863
_exptl_absorpt_correction_T_max 1.00000
_exptl_absorpt_correction_T_min 0.90550
_exptl_absorpt_correction_type multi-scan
_exptl_absorpt_process_details
;
CrysAlisPro, Oxford Diffraction Ltd.,
Version 1.171.33.64 (release 22-03-2010 CrysAlis171 .NET)
(compiled Mar 22 2010,13:57:49)
Empirical absorption correction using spherical harmonics,
implemented in SCALE3 ABSPACK scaling algorithm.
;
_exptl_crystal_colour yellow
_exptl_crystal_density_diffrn 1.293
_exptl_crystal_density_method 'not measured'
_exptl_crystal_description block
_exptl_crystal_F_000 2760
_exptl_crystal_size_max 0.3
_exptl_crystal_size_mid 0.3
_exptl_crystal_size_min 0.14
_refine_diff_density_max 0.619
_refine_diff_density_min -0.405
_refine_diff_density_rms 0.063
_refine_ls_extinction_method none
_refine_ls_goodness_of_fit_ref 0.929
_refine_ls_hydrogen_treatment constr
_refine_ls_matrix_type full
_refine_ls_number_parameters 375
_refine_ls_number_reflns 6689
_refine_ls_number_restraints 0
_refine_ls_restrained_S_all 0.929
_refine_ls_R_factor_all 0.0368
_refine_ls_R_factor_gt 0.0251
_refine_ls_shift/su_max 0.002
_refine_ls_shift/su_mean 0.000
_refine_ls_structure_factor_coef Fsqd
_refine_ls_weighting_details 'calc w=1/[\s^2^(Fo^2^)+(0.0374P)^2^+0.0000P] where P=(Fo^2^+2Fc^2^)/3'
_refine_ls_weighting_scheme calc
_refine_ls_wR_factor_gt 0.0583
_refine_ls_wR_factor_ref 0.0598
_reflns_number_gt 5202
_reflns_number_total 6689
_reflns_threshold_expression >2sigma(I)
_cod_data_source_file c2dt32494f.txt
_cod_data_source_block ap104
_cod_original_sg_symbol_H-M C2/c
_cod_database_code 7022379

loop_
_symmetry_equiv_pos_as_xyz
'x, y, z'
'-x, y, -z+1/2'
'x+1/2, y+1/2, z'
'-x+1/2, y+1/2, -z+1/2'
'-x, -y, -z'
'x, -y, z-1/2'
'-x+1/2, -y+1/2, -z'
'x+1/2, -y+1/2, z-1/2'

loop_
_atom_site_label
_atom_site_type_symbol
_atom_site_fract_x
_atom_site_fract_y
_atom_site_fract_z
_atom_site_U_iso_or_equiv
_atom_site_adp_type
_atom_site_occupancy
_atom_site_symmetry_multiplicity
_atom_site_calc_flag
_atom_site_refinement_flags
C1 C -0.03850(7) 0.79572(18) 0.12122(9) 0.0176(4) Uani 1 1 d .
C6 C -0.07924(7) 0.8542(2) 0.12030(10) 0.0254(5) Uani 1 1 d .
H6 H -0.0780 0.9231 0.1466 0.030 Uiso 1 1 calc R
C5 C -0.12228(8) 0.8114(2) 0.08049(11) 0.0293(5) Uani 1 1 d .
H5 H -0.1494 0.8521 0.0801 0.035 Uiso 1 1 calc R
C4 C -0.12441(8) 0.7084(2) 0.04178(11) 0.0290(5) Uani 1 1 d .
H4 H -0.1530 0.6788 0.0159 0.035 Uiso 1 1 calc R
C3 C -0.08436(7) 0.64951(19) 0.04139(10) 0.0243(5) Uani 1 1 d .
H3 H -0.0860 0.5808 0.0150 0.029 Uiso 1 1 calc R
C2 C -0.04112(7) 0.69282(17) 0.08071(10) 0.0189(5) Uani 1 1 d .
C7 C 0.00113(7) 0.63007(18) 0.08045(10) 0.0205(5) Uani 1 1 d .
H7 H -0.0008 0.5555 0.0579 0.025 Uiso 1 1 calc R
C8 C 0.08197(7) 0.60459(18) 0.11766(10) 0.0200(5) Uani 1 1 d .
C9 C 0.09271(7) 0.50154(19) 0.15941(10) 0.0247(5) Uani 1 1 d .
C10 C 0.13377(8) 0.4361(2) 0.16517(11) 0.0291(5) Uani 1 1 d .
H10 H 0.1419 0.3672 0.1923 0.035 Uiso 1 1 calc R
C11 C 0.16235(8) 0.4705(2) 0.13203(11) 0.0317(6) Uani 1 1 d .
H11 H 0.1890 0.4238 0.1360 0.038 Uiso 1 1 calc R
C12 C 0.15156(8) 0.5748(2) 0.09253(11) 0.0283(5) Uani 1 1 d .
H12 H 0.1713 0.5984 0.0706 0.034 Uiso 1 1 calc R
C13 C 0.11139(7) 0.64490(18) 0.08517(10) 0.0225(5) Uani 1 1 d .
C14 C 0.06378(8) 0.4645(2) 0.20038(11) 0.0287(5) Uani 1 1 d .
H14 H 0.0359 0.5176 0.1878 0.034 Uiso 1 1 calc R
C15 C 0.09026(9) 0.4923(2) 0.26986(11) 0.0405(6) Uani 1 1 d .
H15A H 0.0715 0.4688 0.2950 0.061 Uiso 1 1 calc R
H15B H 0.0972 0.5809 0.2751 0.061 Uiso 1 1 calc R
H15C H 0.1186 0.4448 0.2831 0.061 Uiso 1 1 calc R
C16 C 0.04778(10) 0.3269(2) 0.19091(14) 0.0445(7) Uani 1 1 d .
H16A H 0.0297 0.3081 0.2176 0.067 Uiso 1 1 calc R
H16B H 0.0744 0.2723 0.2015 0.067 Uiso 1 1 calc R
H16C H 0.0292 0.3138 0.1476 0.067 Uiso 1 1 calc R
C17 C 0.09908(8) 0.76021(19) 0.04202(10) 0.0260(5) Uani 1 1 d .
H17 H 0.0801 0.8162 0.0582 0.031 Uiso 1 1 calc R
C18 C 0.06966(8) 0.7217(2) -0.02518(11) 0.0348(6) Uani 1 1 d .
H18A H 0.0622 0.7953 -0.0515 0.052 Uiso 1 1 calc R
H18B H 0.0415 0.6822 -0.0243 0.052 Uiso 1 1 calc R
H18C H 0.0868 0.6633 -0.0417 0.052 Uiso 1 1 calc R
C19 C 0.14172(9) 0.8353(2) 0.04129(12) 0.0363(6) Uani 1 1 d .
H19A H 0.1320 0.9065 0.0136 0.054 Uiso 1 1 calc R
H19B H 0.1615 0.7821 0.0267 0.054 Uiso 1 1 calc R
H19C H 0.1584 0.8644 0.0832 0.054 Uiso 1 1 calc R
C20 C 0.05748(7) 0.96930(17) 0.14761(9) 0.0173(4) Uani 1 1 d .
C25 C 0.03100(8) 1.02154(18) 0.09043(10) 0.0236(5) Uani 1 1 d .
H25 H -0.0001 0.9998 0.0729 0.028 Uiso 1 1 calc R
C24 C 0.05048(8) 1.1056(2) 0.05927(10) 0.0276(5) Uani 1 1 d .
H24 H 0.0323 1.1413 0.0213 0.033 Uiso 1 1 calc R
C23 C 0.09728(8) 1.1369(2) 0.08470(10) 0.0284(5) Uani 1 1 d .
H23 H 0.1106 1.1916 0.0631 0.034 Uiso 1 1 calc R
C22 C 0.12381(8) 1.08684(19) 0.14164(10) 0.0246(5) Uani 1 1 d .
H22 H 0.1550 1.1088 0.1586 0.030 Uiso 1 1 calc R
C21 C 0.10451(7) 1.00334(18) 0.17435(9) 0.0186(4) Uani 1 1 d .
C26 C 0.13305(7) 0.95941(18) 0.23749(10) 0.0212(5) Uani 1 1 d .
H26 H 0.1197 0.9062 0.2597 0.025 Uiso 1 1 calc R
C27 C 0.19914(7) 0.95203(19) 0.32606(10) 0.0205(5) Uani 1 1 d .
C28 C 0.21660(7) 0.82771(19) 0.33877(10) 0.0229(5) Uani 1 1 d .
C29 C 0.24154(7) 0.7993(2) 0.40134(11) 0.0255(5) Uani 1 1 d .
H29 H 0.2536 0.7184 0.4114 0.031 Uiso 1 1 calc R
C30 C 0.24892(7) 0.8874(2) 0.44892(11) 0.0267(5) Uani 1 1 d .
H30 H 0.2656 0.8653 0.4903 0.032 Uiso 1 1 calc R
C31 C 0.23148(7) 1.0090(2) 0.43524(10) 0.0248(5) Uani 1 1 d .
H31 H 0.2365 1.0678 0.4676 0.030 Uiso 1 1 calc R
C32 C 0.20653(7) 1.04369(19) 0.37345(10) 0.0217(5) Uani 1 1 d .
C33 C 0.20944(8) 0.7319(2) 0.28604(11) 0.0284(5) Uani 1 1 d .
H33 H 0.1768 0.7365 0.2594 0.034 Uiso 1 1 calc R
C34 C 0.21901(9) 0.5959(2) 0.30950(12) 0.0411(7) Uani 1 1 d .
H34A H 0.2135 0.5401 0.2741 0.062 Uiso 1 1 calc R
H34B H 0.1988 0.5738 0.3328 0.062 Uiso 1 1 calc R
H34C H 0.2507 0.5884 0.3364 0.062 Uiso 1 1 calc R
C35 C 0.23857(9) 0.7644(2) 0.24474(12) 0.0381(6) Uani 1 1 d .
H35A H 0.2333 0.7028 0.2117 0.057 Uiso 1 1 calc R
H35B H 0.2708 0.7644 0.2699 0.057 Uiso 1 1 calc R
H35C H 0.2300 0.8466 0.2265 0.057 Uiso 1 1 calc R
C36 C 0.18500(8) 1.17433(18) 0.35778(10) 0.0245(5) Uani 1 1 d .
H36 H 0.1836 1.1949 0.3147 0.029 Uiso 1 1 calc R
C37 C 0.13503(8) 1.1729(2) 0.35926(11) 0.0291(5) Uani 1 1 d .
H37A H 0.1218 1.2557 0.3495 0.044 Uiso 1 1 calc R
H37B H 0.1352 1.1486 0.4005 0.044 Uiso 1 1 calc R
H37C H 0.1169 1.1136 0.3287 0.044 Uiso 1 1 calc R
C38 C 0.21303(9) 1.2782(2) 0.40141(12) 0.0383(6) Uani 1 1 d .
H38A H 0.1978 1.3581 0.3892 0.057 Uiso 1 1 calc R
H38B H 0.2436 1.2819 0.3983 0.057 Uiso 1 1 calc R
H38C H 0.2152 1.2598 0.4442 0.057 Uiso 1 1 calc R
N1 N 0.04086(6) 0.67635(15) 0.11095(8) 0.0186(4) Uani 1 1 d .
N2 N 0.17502(6) 0.99132(16) 0.26266(8) 0.0214(4) Uani 1 1 d .
S1 S 0.0000 0.99879(7) 0.2500 0.02141(17) Uani 1 2 d S
Sb1 Sb 0.027470(4) 0.831552(12) 0.193989(6) 0.01750(5) Uani 1 1 d .

loop_
_atom_site_aniso_label
_atom_site_aniso_U_11
_atom_site_aniso_U_22
_atom_site_aniso_U_33
_atom_site_aniso_U_23
_atom_site_aniso_U_13
_atom_site_aniso_U_12
C1 0.0167(10) 0.0181(9) 0.0176(11) 0.0012(8) 0.0049(9) -0.0008(8)
C6 0.0260(12) 0.0273(12) 0.0227(12) -0.0004(9) 0.0078(9) 0.0056(9)
C5 0.0178(11) 0.0410(14) 0.0290(13) 0.0048(10) 0.0075(10) 0.0070(10)
C4 0.0196(12) 0.0380(13) 0.0251(13) 0.0033(10) 0.0017(10) -0.0046(10)
C3 0.0258(12) 0.0213(11) 0.0238(12) -0.0007(9) 0.0052(9) -0.0053(9)
C2 0.0202(11) 0.0193(10) 0.0180(11) 0.0037(8) 0.0072(9) -0.0007(8)
C7 0.0277(12) 0.0152(9) 0.0199(11) -0.0011(8) 0.0096(9) 0.0013(8)
C8 0.0202(11) 0.0172(10) 0.0227(12) -0.0052(8) 0.0070(9) 0.0008(8)
C9 0.0277(12) 0.0196(10) 0.0272(12) -0.0017(9) 0.0097(10) 0.0023(9)
C10 0.0303(13) 0.0228(11) 0.0322(13) 0.0029(10) 0.0076(11) 0.0085(10)
C11 0.0257(13) 0.0288(12) 0.0386(14) -0.0037(10) 0.0079(11) 0.0100(10)
C12 0.0256(12) 0.0297(12) 0.0323(13) -0.0058(10) 0.0134(10) 0.0020(10)
C13 0.0225(11) 0.0213(11) 0.0249(12) -0.0045(9) 0.0093(9) 0.0001(8)
C14 0.0329(13) 0.0239(11) 0.0331(13) 0.0072(10) 0.0159(11) 0.0083(10)
C15 0.0514(16) 0.0394(14) 0.0317(14) 0.0084(11) 0.0150(12) 0.0069(13)
C16 0.0545(17) 0.0300(13) 0.0596(18) 0.0020(12) 0.0332(14) -0.0029(13)
C17 0.0307(13) 0.0219(11) 0.0324(13) 0.0003(9) 0.0198(11) 0.0042(9)
C18 0.0340(14) 0.0341(13) 0.0369(15) 0.0083(11) 0.0123(11) 0.0033(11)
C19 0.0408(14) 0.0318(12) 0.0421(15) -0.0019(11) 0.0216(12) -0.0046(11)
C20 0.0218(11) 0.0151(10) 0.0170(11) -0.0027(8) 0.0092(9) 0.0001(8)
C25 0.0265(12) 0.0212(11) 0.0202(12) -0.0027(9) 0.0039(9) 0.0006(9)
C24 0.0402(14) 0.0225(11) 0.0164(12) 0.0033(9) 0.0044(10) 0.0017(10)
C23 0.0390(14) 0.0255(12) 0.0238(13) 0.0027(9) 0.0147(11) -0.0059(10)
C22 0.0260(12) 0.0223(11) 0.0268(13) -0.0005(9) 0.0103(10) -0.0046(9)
C21 0.0237(11) 0.0167(9) 0.0173(11) -0.0007(8) 0.0095(9) 0.0012(8)
C26 0.0256(12) 0.0162(9) 0.0236(12) -0.0002(8) 0.0105(9) -0.0005(8)
C27 0.0165(10) 0.0240(10) 0.0223(12) 0.0027(9) 0.0079(9) -0.0045(8)
C28 0.0176(10) 0.0248(11) 0.0283(12) 0.0030(10) 0.0104(9) -0.0024(9)
C29 0.0186(11) 0.0260(11) 0.0319(14) 0.0081(9) 0.0083(10) 0.0012(9)
C30 0.0183(11) 0.0351(12) 0.0243(13) 0.0093(10) 0.0038(10) -0.0016(9)
C31 0.0207(11) 0.0308(11) 0.0241(12) -0.0010(9) 0.0091(9) -0.0064(9)
C32 0.0176(11) 0.0229(10) 0.0256(12) 0.0022(9) 0.0084(9) -0.0053(8)
C33 0.0251(12) 0.0215(11) 0.0371(14) 0.0001(10) 0.0080(10) 0.0002(9)
C34 0.0426(15) 0.0220(12) 0.0540(18) -0.0013(11) 0.0098(13) 0.0019(11)
C35 0.0395(16) 0.0344(14) 0.0440(16) -0.0099(11) 0.0188(13) -0.0052(12)
C36 0.0300(12) 0.0205(10) 0.0228(12) 0.0034(9) 0.0083(9) -0.0030(9)
C37 0.0341(13) 0.0232(11) 0.0319(13) 0.0012(10) 0.0135(10) 0.0020(10)
C38 0.0470(16) 0.0243(12) 0.0394(16) -0.0023(11) 0.0084(12) -0.0089(11)
N1 0.0190(9) 0.0178(8) 0.0212(10) 0.0018(7) 0.0095(7) 0.0028(7)
N2 0.0216(9) 0.0197(8) 0.0224(10) -0.0004(7) 0.0064(8) -0.0012(7)
S1 0.0302(4) 0.0157(3) 0.0212(4) 0.000 0.0123(3) 0.000
Sb1 0.01854(8) 0.01522(7) 0.01832(8) 0.00058(6) 0.00553(5) 0.00061(6)

loop_
_atom_type_symbol
_atom_type_description
_atom_type_scat_dispersion_real
_atom_type_scat_dispersion_imag
_atom_type_scat_source
C C 0.0033 0.0016 'International Tables Vol C Tables 4.2.6.8 and 6.1.1.4'
N N 0.0061 0.0033 'International Tables Vol C Tables 4.2.6.8 and 6.1.1.4'
S S 0.1246 0.1234 'International Tables Vol C Tables 4.2.6.8 and 6.1.1.4'
Sb Sb -0.5866 1.5461 'International Tables Vol C Tables 4.2.6.8 and 6.1.1.4'
H H 0.0000 0.0000 'International Tables Vol C Tables 4.2.6.8 and 6.1.1.4'

loop_
_geom_angle_atom_site_label_1
_geom_angle_atom_site_label_2
_geom_angle_atom_site_label_3
_geom_angle
_geom_angle_site_symmetry_3
C6 C1 C2 118.59(18) .
C6 C1 Sb1 122.69(15) .
C2 C1 Sb1 117.67(14) .
C1 C6 C5 121.0(2) .
C1 C6 H6 119.5 .
C5 C6 H6 119.5 .
C4 C5 C6 119.8(2) .
C4 C5 H5 120.1 .
C6 C5 H5 120.1 .
C3 C4 C5 120.3(2) .
C3 C4 H4 119.9 .
C5 C4 H4 119.9 .
C4 C3 C2 120.2(2) .
C4 C3 H3 119.9 .
C2 C3 H3 119.9 .
C3 C2 C1 120.2(2) .
C3 C2 C7 120.07(19) .
C1 C2 C7 119.75(18) .
N1 C7 C2 120.64(18) .
N1 C7 H7 119.7 .
C2 C7 H7 119.7 .
C13 C8 C9 122.47(19) .
C13 C8 N1 118.36(18) .
C9 C8 N1 119.04(19) .
C10 C9 C8 116.7(2) .
C10 C9 C14 119.81(19) .
C8 C9 C14 123.33(19) .
C11 C10 C9 122.0(2) .
C11 C10 H10 119.0 .
C9 C10 H10 119.0 .
C10 C11 C12 120.0(2) .
C10 C11 H11 120.0 .
C12 C11 H11 120.0 .
C11 C12 C13 120.9(2) .
C11 C12 H12 119.6 .
C13 C12 H12 119.6 .
C12 C13 C8 117.8(2) .
C12 C13 C17 121.5(2) .
C8 C13 C17 120.63(18) .
C9 C14 C16 112.6(2) .
C9 C14 C15 110.5(2) .
C16 C14 C15 111.2(2) .
C9 C14 H14 107.4 .
C16 C14 H14 107.4 .
C15 C14 H14 107.4 .
C14 C15 H15A 109.5 .
C14 C15 H15B 109.5 .
H15A C15 H15B 109.5 .
C14 C15 H15C 109.5 .
H15A C15 H15C 109.5 .
H15B C15 H15C 109.5 .
C14 C16 H16A 109.5 .
C14 C16 H16B 109.5 .
H16A C16 H16B 109.5 .
C14 C16 H16C 109.5 .
H16A C16 H16C 109.5 .
H16B C16 H16C 109.5 .
C13 C17 C19 112.97(18) .
C13 C17 C18 110.68(17) .
C19 C17 C18 110.59(19) .
C13 C17 H17 107.4 .
C19 C17 H17 107.4 .
C18 C17 H17 107.4 .
C17 C18 H18A 109.5 .
C17 C18 H18B 109.5 .
H18A C18 H18B 109.5 .
C17 C18 H18C 109.5 .
H18A C18 H18C 109.5 .
H18B C18 H18C 109.5 .
C17 C19 H19A 109.5 .
C17 C19 H19B 109.5 .
H19A C19 H19B 109.5 .
C17 C19 H19C 109.5 .
H19A C19 H19C 109.5 .
H19B C19 H19C 109.5 .
C25 C20 C21 119.57(19) .
C25 C20 Sb1 120.31(15) .
C21 C20 Sb1 120.09(14) .
C24 C25 C20 120.6(2) .
C24 C25 H25 119.7 .
C20 C25 H25 119.7 .
C25 C24 C23 120.0(2) .
C25 C24 H24 120.0 .
C23 C24 H24 120.0 .
C22 C23 C24 120.0(2) .
C22 C23 H23 120.0 .
C24 C23 H23 120.0 .
C23 C22 C21 120.8(2) .
C23 C22 H22 119.6 .
C21 C22 H22 119.6 .
C22 C21 C20 119.02(18) .
C22 C21 C26 119.17(19) .
C20 C21 C26 121.71(19) .
N2 C26 C21 122.4(2) .
N2 C26 H26 118.8 .
C21 C26 H26 118.8 .
C32 C27 C28 122.38(19) .
C32 C27 N2 117.05(17) .
C28 C27 N2 120.48(19) .
C29 C28 C27 116.7(2) .
C29 C28 C33 122.19(19) .
C27 C28 C33 121.11(19) .
C30 C29 C28 122.1(2) .
C30 C29 H29 119.0 .
C28 C29 H29 119.0 .
C29 C30 C31 120.2(2) .
C29 C30 H30 119.9 .
C31 C30 H30 119.9 .
C30 C31 C32 120.6(2) .
C30 C31 H31 119.7 .
C32 C31 H31 119.7 .
C31 C32 C27 118.12(19) .
C31 C32 C36 121.47(19) .
C27 C32 C36 120.29(18) .
C28 C33 C35 111.19(18) .
C28 C33 C34 113.48(19) .
C35 C33 C34 109.9(2) .
C28 C33 H33 107.3 .
C35 C33 H33 107.3 .
C34 C33 H33 107.3 .
C33 C34 H34A 109.5 .
C33 C34 H34B 109.5 .
H34A C34 H34B 109.5 .
C33 C34 H34C 109.5 .
H34A C34 H34C 109.5 .
H34B C34 H34C 109.5 .
C33 C35 H35A 109.5 .
C33 C35 H35B 109.5 .
H35A C35 H35B 109.5 .
C33 C35 H35C 109.5 .
H35A C35 H35C 109.5 .
H35B C35 H35C 109.5 .
C32 C36 C38 113.39(18) .
C32 C36 C37 110.02(17) .
C38 C36 C37 110.0(2) .
C32 C36 H36 107.7 .
C38 C36 H36 107.7 .
C37 C36 H36 107.7 .
C36 C37 H37A 109.5 .
C36 C37 H37B 109.5 .
H37A C37 H37B 109.5 .
C36 C37 H37C 109.5 .
H37A C37 H37C 109.5 .
H37B C37 H37C 109.5 .
C36 C38 H38A 109.5 .
C36 C38 H38B 109.5 .
H38A C38 H38B 109.5 .
C36 C38 H38C 109.5 .
H38A C38 H38C 109.5 .
H38B C38 H38C 109.5 .
C7 N1 C8 119.81(17) .
C7 N1 Sb1 106.20(14) .
C8 N1 Sb1 126.57(12) .
C26 N2 C27 118.67(18) .
Sb1 S1 Sb1 88.57(2) 2
C20 Sb1 C1 100.99(7) .
C20 Sb1 S1 91.77(5) .
C1 Sb1 S1 97.01(5) .
C20 Sb1 N1 83.66(6) .
C1 Sb1 N1 71.19(7) .
S1 Sb1 N1 166.14(3) .

loop_
_geom_bond_atom_site_label_1
_geom_bond_atom_site_label_2
_geom_bond_distance
_geom_bond_site_symmetry_2
C1 C6 1.383(3) .
C1 C2 1.404(3) .
C1 Sb1 2.1673(19) .
C6 C5 1.398(3) .
C6 H6 0.9300 .
C5 C4 1.383(3) .
C5 H5 0.9300 .
C4 C3 1.375(3) .
C4 H4 0.9300 .
C3 C2 1.401(3) .
C3 H3 0.9300 .
C2 C7 1.453(3) .
C7 N1 1.277(3) .
C7 H7 0.9300 .
C8 C13 1.398(3) .
C8 C9 1.405(3) .
C8 N1 1.432(3) .
C9 C10 1.400(3) .
C9 C14 1.522(3) .
C10 C11 1.370(3) .
C10 H10 0.9300 .
C11 C12 1.386(3) .
C11 H11 0.9300 .
C12 C13 1.395(3) .
C12 H12 0.9300 .
C13 C17 1.526(3) .
C14 C16 1.529(3) .
C14 C15 1.530(3) .
C14 H14 0.9800 .
C15 H15A 0.9600 .
C15 H15B 0.9600 .
C15 H15C 0.9600 .
C16 H16A 0.9600 .
C16 H16B 0.9600 .
C16 H16C 0.9600 .
C17 C19 1.530(3) .
C17 C18 1.535(3) .
C17 H17 0.9800 .
C18 H18A 0.9600 .
C18 H18B 0.9600 .
C18 H18C 0.9600 .
C19 H19A 0.9600 .
C19 H19B 0.9600 .
C19 H19C 0.9600 .
C20 C25 1.387(3) .
C20 C21 1.408(3) .
C20 Sb1 2.163(2) .
C25 C24 1.382(3) .
C25 H25 0.9300 .
C24 C23 1.392(3) .
C24 H24 0.9300 .
C23 C22 1.374(3) .
C23 H23 0.9300 .
C22 C21 1.397(3) .
C22 H22 0.9300 .
C21 C26 1.473(3) .
C26 N2 1.264(3) .
C26 H26 0.9300 .
C27 C32 1.402(3) .
C27 C28 1.413(3) .
C27 N2 1.432(3) .
C28 C29 1.392(3) .
C28 C33 1.519(3) .
C29 C30 1.379(3) .
C29 H29 0.9300 .
C30 C31 1.388(3) .
C30 H30 0.9300 .
C31 C32 1.394(3) .
C31 H31 0.9300 .
C32 C36 1.522(3) .
C33 C35 1.521(3) .
C33 C34 1.527(3) .
C33 H33 0.9800 .
C34 H34A 0.9600 .
C34 H34B 0.9600 .
C34 H34C 0.9600 .
C35 H35A 0.9600 .
C35 H35B 0.9600 .
C35 H35C 0.9600 .
C36 C38 1.532(3) .
C36 C37 1.537(3) .
C36 H36 0.9800 .
C37 H37A 0.9600 .
C37 H37B 0.9600 .
C37 H37C 0.9600 .
C38 H38A 0.9600 .
C38 H38B 0.9600 .
C38 H38C 0.9600 .
N1 Sb1 2.6162(17) .
S1 Sb1 2.4727(5) .
S1 Sb1 2.4727(5) 2

loop_
_geom_torsion_atom_site_label_1
_geom_torsion_atom_site_label_2
_geom_torsion_atom_site_label_3
_geom_torsion_atom_site_label_4
_geom_torsion
_geom_torsion_site_symmetry_1
C2 C1 C6 C5 0.7(3) .
Sb1 C1 C6 C5 -167.29(17) .
C1 C6 C5 C4 0.6(3) .
C6 C5 C4 C3 -1.3(3) .
C5 C4 C3 C2 0.6(3) .
C4 C3 C2 C1 0.7(3) .
C4 C3 C2 C7 179.7(2) .
C6 C1 C2 C3 -1.3(3) .
Sb1 C1 C2 C3 167.25(15) .
C6 C1 C2 C7 179.66(19) .
Sb1 C1 C2 C7 -11.8(3) .
C3 C2 C7 N1 172.6(2) .
C1 C2 C7 N1 -8.4(3) .
C13 C8 C9 C10 -2.8(3) .
N1 C8 C9 C10 -178.75(18) .
C13 C8 C9 C14 173.40(19) .
N1 C8 C9 C14 -2.5(3) .
C8 C9 C10 C11 0.2(3) .
C14 C9 C10 C11 -176.2(2) .
C9 C10 C11 C12 1.7(3) .
C10 C11 C12 C13 -1.0(3) .
C11 C12 C13 C8 -1.6(3) .
C11 C12 C13 C17 179.82(19) .
C9 C8 C13 C12 3.5(3) .
N1 C8 C13 C12 179.45(17) .
C9 C8 C13 C17 -177.86(19) .
N1 C8 C13 C17 -1.9(3) .
C10 C9 C14 C16 -58.9(3) .
C8 C9 C14 C16 125.0(2) .
C10 C9 C14 C15 66.2(3) .
C8 C9 C14 C15 -109.9(2) .
C12 C13 C17 C19 -34.9(3) .
C8 C13 C17 C19 146.5(2) .
C12 C13 C17 C18 89.8(2) .
C8 C13 C17 C18 -88.8(2) .
C21 C20 C25 C24 0.6(3) .
Sb1 C20 C25 C24 -177.30(16) .
C20 C25 C24 C23 1.1(3) .
C25 C24 C23 C22 -1.8(3) .
C24 C23 C22 C21 0.7(3) .
C23 C22 C21 C20 1.0(3) .
C23 C22 C21 C26 -175.3(2) .
C25 C20 C21 C22 -1.7(3) .
Sb1 C20 C21 C22 176.23(15) .
C25 C20 C21 C26 174.54(18) .
Sb1 C20 C21 C26 -7.5(3) .
C22 C21 C26 N2 -2.2(3) .
C20 C21 C26 N2 -178.47(19) .
C32 C27 C28 C29 0.5(3) .
N2 C27 C28 C29 176.97(19) .
C32 C27 C28 C33 -177.8(2) .
N2 C27 C28 C33 -1.3(3) .
C27 C28 C29 C30 0.2(3) .
C33 C28 C29 C30 178.4(2) .
C28 C29 C30 C31 -0.3(3) .
C29 C30 C31 C32 -0.3(3) .
C30 C31 C32 C27 0.9(3) .
C30 C31 C32 C36 176.9(2) .
C28 C27 C32 C31 -1.0(3) .
N2 C27 C32 C31 -177.58(18) .
C28 C27 C32 C36 -177.0(2) .
N2 C27 C32 C36 6.4(3) .
C29 C28 C33 C35 -107.4(2) .
C27 C28 C33 C35 70.8(3) .
C29 C28 C33 C34 17.0(3) .
C27 C28 C33 C34 -164.8(2) .
C31 C32 C36 C38 32.4(3) .
C27 C32 C36 C38 -151.7(2) .
C31 C32 C36 C37 -91.2(2) .
C27 C32 C36 C37 84.7(3) .
C2 C7 N1 C8 171.08(18) .
C2 C7 N1 Sb1 19.3(2) .
C13 C8 N1 C7 110.0(2) .
C9 C8 N1 C7 -73.9(3) .
C13 C8 N1 Sb1 -104.39(19) .
C9 C8 N1 Sb1 71.7(2) .
C21 C26 N2 C27 175.32(18) .
C32 C27 N2 C26 -104.2(2) .
C28 C27 N2 C26 79.1(3) .
C25 C20 Sb1 C1 8.95(17) .
C21 C20 Sb1 C1 -168.95(16) .
C25 C20 Sb1 S1 -88.54(16) .
C21 C20 Sb1 S1 93.56(15) .
C25 C20 Sb1 N1 78.34(16) .
C21 C20 Sb1 N1 -99.56(16) .
C6 C1 Sb1 C20 -97.62(18) .
C2 C1 Sb1 C20 94.30(16) .
C6 C1 Sb1 S1 -4.44(18) .
C2 C1 Sb1 S1 -172.51(15) .
C6 C1 Sb1 N1 -176.96(19) .
C2 C1 Sb1 N1 14.96(15) .
Sb1 S1 Sb1 C20 -175.96(5) 2
Sb1 S1 Sb1 C1 82.74(5) 2
Sb1 S1 Sb1 N1 113.67(16) 2
C7 N1 Sb1 C20 -122.24(14) .
C8 N1 Sb1 C20 88.44(16) .
C7 N1 Sb1 C1 -18.32(13) .
C8 N1 Sb1 C1 -167.64(17) .
C7 N1 Sb1 S1 -50.9(2) .
C8 N1 Sb1 S1 159.74(13) .
